data_4077021
loop_
_publ_author_name
'Kozlowski, Marisa C.'
'Li, Xiaolin'
'Carroll, Patrick J.'
'Xu, Zhenrong'

_publ_section_title
;
 Copper(II) Complexes of Novel 1,5-Diaza-cis-decalin Diamine
 Ligands:&#x00A0; An Investigation of Structure and Reactivity
;
_journal_issue 21
_journal_name_full Organometallics
_journal_page_first 4513
_journal_paper_doi 10.1021/om020425p
_journal_volume 21
_journal_year 2002
_chemical_formula_sum 'C22 H42 Cu2 F6 N4 O8 S2'
_chemical_formula_weight 795.80
_space_group_IT_number 2
_symmetry_cell_setting triclinic
_symmetry_Int_Tables_number 2
_symmetry_space_group_name_Hall '-P 1'
_symmetry_space_group_name_H-M 'P -1'
_atom_sites_solution_hydrogens geom
_atom_sites_solution_primary direct
_atom_sites_solution_secondary difmap
_audit_creation_method SHELXL
_cell_angle_alpha 99.93(2)
_cell_angle_beta 92.063(6)
_cell_angle_gamma 79.584(14)
_cell_formula_units_Z 1
_cell_length_a 8.798(2)
_cell_length_b 12.136(2)
_cell_length_c 7.922(2)
_cell_measurement_temperature 200(2)
_cell_volume 819.4(3)
_computing_structure_refinement 'SHELXL-93 (Sheldrick, 1993)'
_computing_structure_solution 'SIR92 (Altomare, 1993)'
_diffrn_ambient_temperature 200(2)
_diffrn_measurement_device 'image plate area detector'
_diffrn_measurement_device_type 'Rigaku R-AXIS IIc'
_diffrn_measurement_method 'phi oscillations'
_diffrn_radiation_monochromator graphite
_diffrn_radiation_source 'rotating anode'
_diffrn_radiation_type MoK\a
_diffrn_radiation_wavelength 0.71069
_diffrn_reflns_av_R_equivalents 0.0695
_diffrn_reflns_av_sigmaI/netI 0.0598
_diffrn_reflns_limit_h_max 10
_diffrn_reflns_limit_h_min -10
_diffrn_reflns_limit_k_max 13
_diffrn_reflns_limit_k_min -13
_diffrn_reflns_limit_l_max 9
_diffrn_reflns_limit_l_min -9
_diffrn_reflns_number 6412
_diffrn_reflns_theta_max 25.35
_diffrn_reflns_theta_min 2.61
_exptl_absorpt_coefficient_mu 1.507
_exptl_absorpt_correction_type none
_exptl_crystal_density_diffrn 1.613
_exptl_crystal_F_000 410
_exptl_crystal_size_max 0.42
_exptl_crystal_size_mid 0.10
_exptl_crystal_size_min 0.01
_refine_diff_density_max 0.985
_refine_diff_density_min -1.019
_refine_diff_density_rms 0.145
_refine_ls_extinction_coef 0.0316(87)
_refine_ls_extinction_expression Fc^*^=kFc[1+0.001xFc^2^\l^3^/sin(2\q)]^-1/4^
_refine_ls_extinction_method SHELXL
_refine_ls_goodness_of_fit_all 1.107
_refine_ls_goodness_of_fit_obs 1.141
_refine_ls_matrix_type full
_refine_ls_number_parameters 204
_refine_ls_number_reflns 2717
_refine_ls_number_restraints 18
_refine_ls_restrained_S_all 1.106
_refine_ls_restrained_S_obs 1.139
_refine_ls_R_factor_all 0.1276
_refine_ls_R_factor_obs 0.1168
_refine_ls_shift/esd_max 0.017
_refine_ls_shift/esd_mean 0.001
_refine_ls_structure_factor_coef Fsqd
_refine_ls_weighting_details 'w=1/[\s^2^(Fo^2^)+(0.1625P)^2^+4.7513P] where P=(Fo^2^+2Fc^2^)/3'
_refine_ls_weighting_scheme calc
_refine_ls_wR_factor_all 0.3172
_refine_ls_wR_factor_obs 0.3047
_reflns_number_observed 2364
_reflns_number_total 2717
_reflns_observed_criterion >2sigma(I)
_cod_data_source_file om020425p.cif
_cod_data_source_block '[(2)Cu(OH)]2(OTf)2-UP821'
_cod_depositor_comments
;
The following automatic conversions were performed:

'_refine_ls_weighting_scheme' value 'calc
w=1/[\s^2^(Fo^2^)+(0.1625P)^2^+4.7513P] where P=(Fo^2^+2Fc^2^)/3' was
changed to 'calc'. New tag '_refine_ls_weighting_details' was
created. The value of the new tag was set to
'w=1/[\s^2^(Fo^2^)+(0.1625P)^2^+4.7513P] where P=(Fo^2^+2Fc^2^)/3'.

Automatic conversion script
Id: cif_fix_values 3143 2015-03-26 13:38:13Z robertas 
;
_cod_original_cell_volume 819.5(3)
_cod_original_sg_symbol_H-M 'P -1       '
_cod_database_code 4077021

loop_
_symmetry_equiv_pos_as_xyz
'x, y, z'
'-x, -y, -z'

loop_
_atom_site_aniso_label
_atom_site_aniso_U_11
_atom_site_aniso_U_22
_atom_site_aniso_U_33
_atom_site_aniso_U_23
_atom_site_aniso_U_13
_atom_site_aniso_U_12
Cu 0.0512(8) 0.0533(9) 0.0602(8) 0.0160(5) -0.0170(5) -0.0041(5)
O1 0.098(6) 0.057(6) 0.109(7) 0.020(4) -0.057(5) -0.013(4)
N1 0.070(6) 0.078(7) 0.067(6) 0.018(5) -0.020(5) -0.003(5)
N10 0.075(6) 0.065(7) 0.100(8) 0.023(5) -0.040(6) -0.009(5)
C2 0.075(8) 0.072(9) 0.088(8) 0.007(6) -0.017(6) 0.000(6)
C3 0.084(8) 0.099(11) 0.065(7) 0.009(6) 0.004(6) -0.012(7)
C4 0.065(7) 0.077(9) 0.114(11) 0.026(7) 0.002(7) 0.009(6)
C5 0.053(6) 0.104(10) 0.080(8) 0.046(7) -0.013(5) 0.002(6)
C6 0.067(7) 0.067(8) 0.080(8) 0.018(6) -0.011(6) -0.005(5)
C7 0.103(10) 0.085(10) 0.076(8) 0.037(7) -0.006(7) 0.000(7)
C8 0.123(12) 0.097(11) 0.064(8) 0.013(7) -0.010(8) 0.004(9)
C9 0.095(10) 0.087(11) 0.111(11) 0.038(8) -0.047(9) -0.027(8)
C11 0.077(8) 0.082(10) 0.132(12) 0.030(8) -0.010(8) -0.028(7)
C12 0.070(8) 0.086(11) 0.171(16) 0.039(10) -0.051(9) -0.036(7)
C13 0.076(9) 0.053(8) 0.147(14) 0.000(8) -0.011(9) -0.004(6)
F1 0.074(8) 0.087(9) 0.264(19) -0.026(10) 0.001(9) -0.041(7)
F2 0.066(5) 0.075(7) 0.121(9) -0.001(6) 0.002(6) 0.006(5)
F3 0.184(18) 0.105(11) 0.200(15) 0.088(10) 0.048(14) 0.040(11)
F1' 0.114(20) 0.101(18) 0.259(26) -0.036(19) 0.008(21) -0.040(17)
F2' 0.088(16) 0.097(16) 0.161(22) 0.015(18) 0.013(18) 0.004(14)
F3' 0.167(27) 0.105(18) 0.201(22) 0.098(17) 0.056(22) 0.025(19)
S1 0.0532(14) 0.068(2) 0.076(2) 0.0129(13) -0.0177(12) -0.0114(12)
O2 0.089(7) 0.112(9) 0.125(8) 0.035(7) 0.039(6) 0.014(6)
O3 0.117(8) 0.111(10) 0.184(12) 0.001(8) -0.101(9) -0.023(7)
O4 0.106(8) 0.176(13) 0.086(7) 0.043(7) 0.008(6) -0.012(8)

loop_
_atom_site_label
_atom_site_type_symbol
_atom_site_fract_x
_atom_site_fract_y
_atom_site_fract_z
_atom_site_U_iso_or_equiv
_atom_site_thermal_displace_type
_atom_site_occupancy
_atom_site_calc_flag
_atom_site_refinement_flags
_atom_site_disorder_group
Cu Cu 0.90295(13) 0.59993(10) 0.4413(2) 0.0552(6) Uani 1 d . .
O1 O 1.0774(11) 0.5606(7) 0.5802(12) 0.089(3) Uani 1 d . .
H1 H 1.1384(11) 0.6082(7) 0.6434(12) 0.118 Uiso 1 calc R .
N1 N 0.9139(11) 0.7679(9) 0.4485(12) 0.073(3) Uani 1 d . .
N10 N 0.7057(12) 0.6321(9) 0.3112(15) 0.080(3) Uani 1 d . .
C2 C 0.8540(15) 0.8269(12) 0.6226(17) 0.081(4) Uani 1 d . .
H2A H 0.9315(15) 0.8086(12) 0.7083(17) 0.107 Uiso 1 calc R .
H2B H 0.8375(15) 0.9085(12) 0.6256(17) 0.107 Uiso 1 calc R .
C3 C 0.7135(16) 0.7960(13) 0.6649(16) 0.084(4) Uani 1 d . .
H3A H 0.6740(16) 0.8434(13) 0.7710(16) 0.111 Uiso 1 calc R .
H3B H 0.7339(16) 0.7176(13) 0.6832(16) 0.111 Uiso 1 calc R .
C4 C 0.5861(15) 0.8094(13) 0.5186(19) 0.087(4) Uani 1 d . .
H4A H 0.5046(15) 0.7682(13) 0.5351(19) 0.115 Uiso 1 calc R .
H4B H 0.5407(15) 0.8890(13) 0.5243(19) 0.115 Uiso 1 calc R .
C5 C 0.6582(13) 0.7645(12) 0.3504(16) 0.078(4) Uani 1 d . .
H5 H 0.5811(13) 0.7858(12) 0.2639(16) 0.103 Uiso 1 calc R .
C6 C 0.7981(14) 0.8062(11) 0.3142(16) 0.072(3) Uani 1 d . .
H6 H 0.7752(14) 0.8895(11) 0.3358(16) 0.096 Uiso 1 calc R .
C7 C 0.8546(18) 0.7685(12) 0.1364(17) 0.087(4) Uani 1 d . .
H7A H 0.9520(18) 0.7936(12) 0.1266(17) 0.116 Uiso 1 calc R .
H7B H 0.7811(18) 0.8047(12) 0.0596(17) 0.116 Uiso 1 calc R .
C8 C 0.8780(20) 0.6378(14) 0.0786(17) 0.098(5) Uani 1 d . .
H8A H 0.8877(20) 0.6197(14) -0.0451(17) 0.130 Uiso 1 calc R .
H8B H 0.9726(20) 0.6023(14) 0.1287(17) 0.130 Uiso 1 calc R .
C9 C 0.7451(18) 0.5925(14) 0.1330(21) 0.095(5) Uani 1 d . .
H9A H 0.6559(18) 0.6146(14) 0.0629(21) 0.126 Uiso 1 calc R .
H9B H 0.7697(18) 0.5101(14) 0.1131(21) 0.126 Uiso 1 calc R .
C11 C 1.0640(16) 0.7934(13) 0.4205(22) 0.094(4) Uani 1 d . .
H11A H 1.0566(31) 0.8741(15) 0.4299(147) 0.141 Uiso 1 calc R .
H11B H 1.0997(59) 0.7569(80) 0.3081(59) 0.141 Uiso 1 calc R .
H11C H 1.1355(36) 0.7663(88) 0.5049(91) 0.141 Uiso 1 calc R .
C12 C 0.5831(16) 0.5802(14) 0.3610(24) 0.105(5) Uani 1 d . .
H12A H 0.6179(52) 0.4997(18) 0.3512(156) 0.158 Uiso 1 calc R .
H12B H 0.4952(56) 0.5945(95) 0.2874(108) 0.158 Uiso 1 calc R .
H12C H 0.5546(101) 0.6117(77) 0.4775(59) 0.158 Uiso 1 calc R .
C13 C 0.2828(8) 0.9003(5) -0.0376(12) 0.095(5) Uani 1 d . .
F1 F 0.4005(8) 0.9359(5) 0.0495(19) 0.145(6) Uani 0.75 calc PRU 1
F2 F 0.1540(8) 0.9425(5) 0.0491(14) 0.092(3) Uani 0.75 calc PRU 1
F3 F 0.2722(16) 0.9347(5) -0.1875(12) 0.163(8) Uani 0.75 calc PRU 1
F1' F 0.3198(12) 0.9395(5) 0.1216(14) 0.163(12) Uani 0.25 calc PRU 2
F2' F 0.1363(9) 0.9407(5) -0.0661(14) 0.118(10) Uani 0.25 calc PRU 2
F3' F 0.3706(14) 0.9329(5) -0.1445(17) 0.154(12) Uani 0.25 calc PRU 2
S1 S 0.3127(3) 0.7464(2) -0.0703(3) 0.0661(8) Uani 1 d . .
O2 O 0.4585(5) 0.6998(2) -0.1598(9) 0.110(4) Uani 1 calc R .
O3 O 0.1858(6) 0.7069(2) -0.1728(9) 0.142(5) Uani 1 calc R .
O4 O 0.3180(9) 0.7086(2) 0.0954(4) 0.122(4) Uani 1 calc R .

loop_
_atom_type_symbol
_atom_type_description
_atom_type_scat_dispersion_real
_atom_type_scat_dispersion_imag
_atom_type_scat_source
C C 0.0033 0.0016 'International Tables Vol C Tables 4.2.6.8 and 6.1.1.4'
H H 0.0000 0.0000 'International Tables Vol C Tables 4.2.6.8 and 6.1.1.4'
N N 0.0061 0.0033 'International Tables Vol C Tables 4.2.6.8 and 6.1.1.4'
S S 0.1246 0.1234 'International Tables Vol C Tables 4.2.6.8 and 6.1.1.4'
O O 0.0106 0.0060 'International Tables Vol C Tables 4.2.6.8 and 6.1.1.4'
F F 0.0171 0.0103 'International Tables Vol C Tables 4.2.6.8 and 6.1.1.4'
Cu Cu 0.3201 1.2651 'International Tables Vol C Tables 4.2.6.8 and 6.1.1.4'

loop_
_geom_angle_atom_site_label_1
_geom_angle_atom_site_label_2
_geom_angle_atom_site_label_3
_geom_angle
_geom_angle_site_symmetry_1
_geom_angle_site_symmetry_3
O1 Cu O1 77.0(4) . 2_766
O1 Cu N10 173.3(4) . .
O1 Cu N10 99.1(4) 2_766 .
O1 Cu N1 98.8(4) . .
O1 Cu N1 171.5(4) 2_766 .
N10 Cu N1 85.7(4) . .
O1 Cu Cu 38.6(3) . 2_766
O1 Cu Cu 38.4(2) 2_766 2_766
N10 Cu Cu 137.3(3) . 2_766
N1 Cu Cu 137.0(3) . 2_766
Cu O1 Cu 103.0(4) . 2_766
C11 N1 C2 110.3(11) . .
C11 N1 C6 111.2(10) . .
C2 N1 C6 108.4(9) . .
C11 N1 Cu 116.3(9) . .
C2 N1 Cu 105.3(8) . .
C6 N1 Cu 104.9(7) . .
C12 N10 C9 111.2(12) . .
C12 N10 C5 109.8(11) . .
C9 N10 C5 111.5(10) . .
C12 N10 Cu 114.3(8) . .
C9 N10 Cu 105.6(8) . .
C5 N10 Cu 104.2(7) . .
C3 C2 N1 113.0(11) . .
C2 C3 C4 112.1(11) . .
C5 C4 C3 109.4(10) . .
C6 C5 C4 117.0(13) . .
C6 C5 N10 104.2(10) . .
C4 C5 N10 114.6(11) . .
C5 C6 C7 114.4(12) . .
C5 C6 N1 104.3(10) . .
C7 C6 N1 113.7(10) . .
C6 C7 C8 113.4(11) . .
C9 C8 C7 110.3(13) . .
N10 C9 C8 113.2(12) . .

loop_
_geom_bond_atom_site_label_1
_geom_bond_atom_site_label_2
_geom_bond_distance
_geom_bond_site_symmetry_2
Cu O1 1.894(8) .
Cu O1 1.903(8) 2_766
Cu N10 1.998(9) .
Cu N1 2.049(11) .
Cu Cu 2.972(2) 2_766
O1 Cu 1.903(8) 2_766
N1 C11 1.44(2) .
N1 C2 1.51(2) .
N1 C6 1.519(14) .
N10 C12 1.44(2) .
N10 C9 1.44(2) .
N10 C5 1.56(2) .
C2 C3 1.42(2) .
C3 C4 1.59(2) .
C4 C5 1.47(2) .
C5 C6 1.47(2) .
C6 C7 1.48(2) .
C7 C8 1.55(2) .
C8 C9 1.49(2) .
C13 S1 1.813(7) .
